data_2106121
loop_
_publ_author_name
'Wang, Y.'
'Taylor, J.B.'
'Calvert, L.D.'

_publ_section_title
;
 Is there an oxygen atom in La2 Sb
;
_journal_name_full 'Acta Crystallographica B (24,1968-38,1982)'
_journal_page_first 220
_journal_page_last 221
_journal_volume 36
_journal_year 1980
_chemical_formula_sum 'La2 Sb'
_space_group_IT_number 139
_symmetry_space_group_name_Hall '-I 4 2'
_symmetry_space_group_name_H-M 'I 4/m m m'
_cell_angle_alpha 90
_cell_angle_beta 90
_cell_angle_gamma 90
_cell_formula_units_Z 4
_cell_length_a 4.629
_cell_length_b 4.629
_cell_length_c 18.098
_cell_volume 387.797
_citation_journal_id_ASTM ACBCAR
_cod_data_source_file Wang_ACBCAR_1980_710.cif
_cod_data_source_block La2Sb1
_cod_original_cell_volume 387.7975
_cod_original_formula_sum 'La2 Sb1'
_cod_database_code 2106121

loop_
_symmetry_equiv_pos_as_xyz
x,y,z
-y,x,z
-x,-y,z
y,-x,z
x,-y,-z
y,x,-z
-x,y,-z
-y,-x,-z
-x,-y,-z
y,-x,-z
x,y,-z
-y,x,-z
-x,y,z
-y,-x,z
x,-y,z
y,x,z
x+1/2,y+1/2,z+1/2
-y+1/2,x+1/2,z+1/2
-x+1/2,-y+1/2,z+1/2
y+1/2,-x+1/2,z+1/2
x+1/2,-y+1/2,-z+1/2
y+1/2,x+1/2,-z+1/2
-x+1/2,y+1/2,-z+1/2
-y+1/2,-x+1/2,-z+1/2
-x+1/2,-y+1/2,-z+1/2
y+1/2,-x+1/2,-z+1/2
x+1/2,y+1/2,-z+1/2
-y+1/2,x+1/2,-z+1/2
-x+1/2,y+1/2,z+1/2
-y+1/2,-x+1/2,z+1/2
x+1/2,-y+1/2,z+1/2
y+1/2,x+1/2,z+1/2

loop_
_atom_site_label
_atom_site_type_symbol
_atom_site_fract_x
_atom_site_fract_y
_atom_site_fract_z
_atom_site_occupancy
_atom_site_U_iso_or_equiv
Sb1 Sb 0 0 0.1377 1 0.0
La1 La 0 0.5 0 1 0.0
La2 La 0 0 0.3203 1 0.0
